data_1553787
loop_
_publ_author_name
'Liu, Bing'
'Zhang, Zhan-Ming'
'Xu, Bing'
'Xu, Shan'
'Wu, Hai-Hong'
'Liu, Yuanyuan'
'Zhang, Junliang'

_publ_section_title
;
 Cu(i)-catalyzed Michael addition of ketiminoesters to \b-trifluoromethyl
 \b,\b-disubstituted enones: rapid access to 1-pyrrolines bearing a
 quaternary all-carbon stereocenter
;
_journal_issue 9
_journal_name_full 'Organic Chemistry Frontiers'
_journal_page_first 1772
_journal_paper_doi 10.1039/C7QO00291B
_journal_volume 4
_journal_year 2017
_chemical_absolute_configuration ad
_chemical_formula_sum 'C15 H16 F3 N O2 S'
_chemical_formula_weight 331.35
_space_group_IT_number 19
_space_group_name_Hall 'P 2ac 2ab'
_space_group_name_H-M_alt 'P 21 21 21'
_symmetry_cell_setting orthorhombic
_symmetry_space_group_name_H-M 'P 21 21 21'
_atom_sites_solution_hydrogens geom
_atom_sites_solution_primary direct
_atom_sites_solution_secondary difmap
_audit_creation_method SHELXL-97
_audit_update_record
;
2016-09-19 deposited with the CCDC.
2017-05-25 downloaded from the CCDC.
;
_cell_angle_alpha 90.00
_cell_angle_beta 90.00
_cell_angle_gamma 90.00
_cell_formula_units_Z 4
_cell_length_a 6.2282(2)
_cell_length_b 7.0351(2)
_cell_length_c 36.2461(13)
_cell_measurement_reflns_used 6174
_cell_measurement_temperature 296(2)
_cell_measurement_theta_max 23.13
_cell_measurement_theta_min 2.25
_cell_volume 1588.16(9)
_computing_structure_refinement 'SHELXL-97 (Sheldrick, 2008)'
_computing_structure_solution 'SHELXS-97 (Sheldrick, 2008)'
_diffrn_ambient_temperature 296(2)
_diffrn_measured_fraction_theta_full 0.998
_diffrn_measured_fraction_theta_max 0.998
_diffrn_measurement_device_type 'Bruker Smart Apex II CCD'
_diffrn_radiation_monochromator graphite
_diffrn_radiation_source 'fine-focus sealed tube'
_diffrn_radiation_type MoK\a
_diffrn_radiation_wavelength 0.71073
_diffrn_reflns_av_R_equivalents 0.0375
_diffrn_reflns_av_sigmaI/netI 0.0228
_diffrn_reflns_limit_h_max 7
_diffrn_reflns_limit_h_min -7
_diffrn_reflns_limit_k_max 8
_diffrn_reflns_limit_k_min -8
_diffrn_reflns_limit_l_max 41
_diffrn_reflns_limit_l_min -43
_diffrn_reflns_number 18524
_diffrn_reflns_theta_full 25.01
_diffrn_reflns_theta_max 25.01
_diffrn_reflns_theta_min 1.12
_exptl_absorpt_coefficient_mu 0.240
_exptl_absorpt_correction_T_max 0.9380
_exptl_absorpt_correction_T_min 0.8934
_exptl_crystal_colour colorless
_exptl_crystal_density_diffrn 1.386
_exptl_crystal_density_method 'not measured'
_exptl_crystal_description block
_exptl_crystal_F_000 688
_exptl_crystal_size_max 0.48
_exptl_crystal_size_mid 0.45
_exptl_crystal_size_min 0.27
_refine_diff_density_max 0.286
_refine_diff_density_min -0.199
_refine_diff_density_rms 0.039
_refine_ls_abs_structure_details 'Flack H D (1983), Acta Cryst. A39, 876-881'
_refine_ls_abs_structure_Flack 0.00(12)
_refine_ls_extinction_method none
_refine_ls_goodness_of_fit_ref 1.060
_refine_ls_hydrogen_treatment constr
_refine_ls_matrix_type full
_refine_ls_number_parameters 199
_refine_ls_number_reflns 2804
_refine_ls_number_restraints 0
_refine_ls_restrained_S_all 1.060
_refine_ls_R_factor_all 0.0481
_refine_ls_R_factor_gt 0.0415
_refine_ls_shift/su_max 0.003
_refine_ls_shift/su_mean 0.000
_refine_ls_structure_factor_coef Fsqd
_refine_ls_weighting_details 'calc w=1/[\s^2^(Fo^2^)+(0.0553P)^2^+0.4445P] where P=(Fo^2^+2Fc^2^)/3'
_refine_ls_weighting_scheme calc
_refine_ls_wR_factor_gt 0.1071
_refine_ls_wR_factor_ref 0.1119
_reflns_number_gt 2496
_reflns_number_total 2804
_reflns_threshold_expression >2sigma(I)
_cod_data_source_file c7qo00291b2.cif
_cod_data_source_block z
_cod_depositor_comments
;
The following automatic conversions were performed:

data item '_symmetry_cell_setting' value 'Orthorhombic' was changed
to 'orthorhombic' in accordance with the
/home/saulius/struct/COD-crude-data/automatic-downloads/DataCite-retrospective/RSC/depositions/lib/dictionaries/cif_core.dic
dictionary named 'cif_core.dic' version 2.4.2 last updated on
2011-04-26.

Automatic conversion script
Id: cif_fix_values 6909 2019-04-08 15:41:33Z antanas 
;
_cod_original_sg_symbol_H-M P2(1)2(1)2(1)
_cod_database_code 1553787

loop_
_symmetry_equiv_pos_as_xyz
'x, y, z'
'-x+1/2, -y, z+1/2'
'-x, y+1/2, -z+1/2'
'x+1/2, -y+1/2, -z'

loop_
_atom_site_label
_atom_site_type_symbol
_atom_site_fract_x
_atom_site_fract_y
_atom_site_fract_z
_atom_site_U_iso_or_equiv
_atom_site_adp_type
_atom_site_occupancy
_atom_site_symmetry_multiplicity
_atom_site_calc_flag
_atom_site_refinement_flags
S1 S 0.84255(15) 0.46780(10) 0.930253(18) 0.0693(2) Uani 1 1 d .
O2 O 0.9126(4) 0.3447(3) 1.21257(5) 0.0749(6) Uani 1 1 d .
O1 O 0.9243(4) 0.1477(3) 1.16487(6) 0.0824(7) Uani 1 1 d .
F1 F 0.5303(4) 0.6104(6) 1.21497(6) 0.1533(14) Uani 1 1 d .
F2 F 0.2957(3) 0.7009(4) 1.17521(6) 0.1141(9) Uani 1 1 d .
F3 F 0.6055(5) 0.8161(4) 1.17356(11) 0.1660(14) Uani 1 1 d .
N1 N 0.8943(3) 0.4570(3) 1.11702(5) 0.0541(5) Uani 1 1 d .
C1 C 0.9496(4) 0.4299(4) 1.03834(7) 0.0510(6) Uani 1 1 d .
H1A H 1.0623 0.3868 1.0529 0.061 Uiso 1 1 calc R
C2 C 0.9685(4) 0.4245(4) 1.00065(7) 0.0539(6) Uani 1 1 d .
H2A H 1.0931 0.3763 0.9900 0.065 Uiso 1 1 calc R
C3 C 0.8039(5) 0.4902(3) 0.97807(6) 0.0521(6) Uani 1 1 d .
C4 C 0.6211(5) 0.5627(4) 0.99432(7) 0.0579(7) Uani 1 1 d .
H4A H 0.5108 0.6094 0.9796 0.069 Uiso 1 1 calc R
C5 C 0.6003(4) 0.5666(4) 1.03238(7) 0.0559(6) Uani 1 1 d .
H5A H 0.4756 0.6150 1.0429 0.067 Uiso 1 1 calc R
C6 C 0.7639(4) 0.4990(3) 1.05506(6) 0.0464(6) Uani 1 1 d .
C7 C 0.7396(4) 0.4994(3) 1.09555(7) 0.0473(6) Uani 1 1 d .
C8 C 0.5357(4) 0.5526(5) 1.11391(7) 0.0641(7) Uani 1 1 d .
H8A H 0.4163 0.4806 1.1039 0.077 Uiso 1 1 calc R
H8B H 0.5066 0.6871 1.1110 0.077 Uiso 1 1 calc R
C9 C 0.5735(4) 0.5030(4) 1.15444(6) 0.0525(6) Uani 1 1 d .
C10 C 0.8234(4) 0.4747(4) 1.15524(6) 0.0502(6) Uani 1 1 d .
H10A H 0.8898 0.5879 1.1661 0.060 Uiso 1 1 calc R
C11 C 0.8925(4) 0.3027(5) 1.17694(7) 0.0562(7) Uani 1 1 d .
C12 C 0.9672(8) 0.1855(7) 1.23631(9) 0.1030(13) Uani 1 1 d .
H12A H 0.9773 0.2284 1.2614 0.155 Uiso 1 1 calc R
H12B H 1.1025 0.1330 1.2288 0.155 Uiso 1 1 calc R
H12C H 0.8578 0.0898 1.2345 0.155 Uiso 1 1 calc R
C13 C 0.5041(6) 0.6587(7) 1.17921(10) 0.0875(11) Uani 1 1 d .
C14 C 0.4533(5) 0.3187(6) 1.16309(11) 0.0974(13) Uani 1 1 d .
H14A H 0.3014 0.3416 1.1623 0.146 Uiso 1 1 calc R
H14B H 0.4925 0.2751 1.1873 0.146 Uiso 1 1 calc R
H14C H 0.4905 0.2237 1.1452 0.146 Uiso 1 1 calc R
C15 C 0.5983(7) 0.5517(5) 0.91069(8) 0.0905(12) Uani 1 1 d .
H15A H 0.6067 0.5447 0.8843 0.136 Uiso 1 1 calc R
H15B H 0.5750 0.6812 0.9180 0.136 Uiso 1 1 calc R
H15C H 0.4812 0.4745 0.9192 0.136 Uiso 1 1 calc R

loop_
_atom_site_aniso_label
_atom_site_aniso_U_11
_atom_site_aniso_U_22
_atom_site_aniso_U_33
_atom_site_aniso_U_23
_atom_site_aniso_U_13
_atom_site_aniso_U_12
S1 0.1023(6) 0.0614(4) 0.0440(3) -0.0026(3) 0.0052(4) -0.0052(4)
O2 0.0895(15) 0.0901(15) 0.0451(10) 0.0086(10) -0.0063(10) -0.0003(13)
O1 0.1014(18) 0.0786(15) 0.0672(13) 0.0026(12) 0.0096(12) 0.0116(14)
F1 0.1163(18) 0.277(4) 0.0668(13) -0.0545(19) -0.0064(12) 0.061(2)
F2 0.0715(13) 0.178(2) 0.0927(15) -0.0396(15) 0.0012(10) 0.0440(14)
F3 0.1036(19) 0.0957(17) 0.299(4) -0.096(2) 0.012(2) -0.0042(16)
N1 0.0402(10) 0.0784(15) 0.0438(10) 0.0100(11) 0.0010(8) -0.0038(11)
C1 0.0496(13) 0.0540(14) 0.0493(13) 0.0086(12) 0.0004(11) 0.0022(11)
C2 0.0591(14) 0.0483(14) 0.0544(14) 0.0045(11) 0.0063(13) 0.0019(12)
C3 0.0717(16) 0.0364(11) 0.0482(13) 0.0015(10) 0.0005(12) -0.0067(12)
C4 0.0691(16) 0.0525(14) 0.0521(14) 0.0005(11) -0.0116(13) 0.0081(14)
C5 0.0595(15) 0.0561(15) 0.0520(14) -0.0028(11) -0.0003(12) 0.0142(12)
C6 0.0528(13) 0.0431(13) 0.0433(12) 0.0012(10) -0.0028(9) 0.0015(11)
C7 0.0445(12) 0.0481(14) 0.0491(13) 0.0001(11) 0.0004(10) -0.0008(11)
C8 0.0538(14) 0.086(2) 0.0525(14) -0.0026(15) -0.0003(12) 0.0182(15)
C9 0.0391(11) 0.0695(17) 0.0489(13) 0.0002(13) 0.0011(10) -0.0029(12)
C10 0.0395(11) 0.0672(15) 0.0438(12) 0.0007(12) -0.0005(9) -0.0074(13)
C11 0.0399(12) 0.0771(19) 0.0517(15) 0.0048(13) 0.0046(11) -0.0035(12)
C12 0.127(3) 0.120(3) 0.062(2) 0.033(2) -0.009(2) 0.006(3)
C13 0.065(2) 0.128(3) 0.070(2) -0.036(2) -0.0055(16) 0.013(2)
C14 0.0482(17) 0.120(3) 0.124(3) 0.034(3) -0.0050(19) -0.0222(19)
C15 0.133(3) 0.087(2) 0.0516(17) 0.0033(16) -0.0262(19) 0.010(2)

loop_
_atom_type_symbol
_atom_type_description
_atom_type_scat_dispersion_real
_atom_type_scat_dispersion_imag
_atom_type_scat_source
C C 0.0033 0.0016 'International Tables Vol C Tables 4.2.6.8 and 6.1.1.4'
H H 0.0000 0.0000 'International Tables Vol C Tables 4.2.6.8 and 6.1.1.4'
N N 0.0061 0.0033 'International Tables Vol C Tables 4.2.6.8 and 6.1.1.4'
O O 0.0106 0.0060 'International Tables Vol C Tables 4.2.6.8 and 6.1.1.4'
F F 0.0171 0.0103 'International Tables Vol C Tables 4.2.6.8 and 6.1.1.4'
S S 0.1246 0.1234 'International Tables Vol C Tables 4.2.6.8 and 6.1.1.4'

loop_
_geom_angle_atom_site_label_1
_geom_angle_atom_site_label_2
_geom_angle_atom_site_label_3
_geom_angle
C3 S1 C15 104.25(15)
C11 O2 C12 115.2(3)
C7 N1 C10 109.3(2)
C2 C1 C6 121.0(2)
C2 C1 H1A 119.5
C6 C1 H1A 119.5
C1 C2 C3 120.9(2)
C1 C2 H2A 119.6
C3 C2 H2A 119.6
C4 C3 C2 118.7(2)
C4 C3 S1 124.6(2)
C2 C3 S1 116.7(2)
C3 C4 C5 120.6(2)
C3 C4 H4A 119.7
C5 C4 H4A 119.7
C4 C5 C6 120.8(2)
C4 C5 H5A 119.6
C6 C5 H5A 119.6
C1 C6 C5 118.0(2)
C1 C6 C7 121.2(2)
C5 C6 C7 120.7(2)
N1 C7 C6 122.0(2)
N1 C7 C8 115.6(2)
C6 C7 C8 122.4(2)
C7 C8 C9 104.0(2)
C7 C8 H8A 111.0
C9 C8 H8A 111.0
C7 C8 H8B 111.0
C9 C8 H8B 111.0
H8A C8 H8B 109.0
C13 C9 C8 111.7(3)
C13 C9 C14 111.1(3)
C8 C9 C14 108.4(3)
C13 C9 C10 111.8(2)
C8 C9 C10 101.51(19)
C14 C9 C10 112.0(3)
N1 C10 C11 109.9(2)
N1 C10 C9 107.05(18)
C11 C10 C9 113.3(2)
N1 C10 H10A 108.8
C11 C10 H10A 108.8
C9 C10 H10A 108.8
O1 C11 O2 123.0(3)
O1 C11 C10 126.2(3)
O2 C11 C10 110.8(3)
O2 C12 H12A 109.5
O2 C12 H12B 109.5
H12A C12 H12B 109.5
O2 C12 H12C 109.5
H12A C12 H12C 109.5
H12B C12 H12C 109.5
F3 C13 F2 105.5(4)
F3 C13 F1 108.0(4)
F2 C13 F1 106.1(3)
F3 C13 C9 113.3(3)
F2 C13 C9 112.4(3)
F1 C13 C9 111.1(4)
C9 C14 H14A 109.5
C9 C14 H14B 109.5
H14A C14 H14B 109.5
C9 C14 H14C 109.5
H14A C14 H14C 109.5
H14B C14 H14C 109.5
S1 C15 H15A 109.5
S1 C15 H15B 109.5
H15A C15 H15B 109.5
S1 C15 H15C 109.5
H15A C15 H15C 109.5
H15B C15 H15C 109.5

loop_
_geom_bond_atom_site_label_1
_geom_bond_atom_site_label_2
_geom_bond_distance
S1 C3 1.757(2)
S1 C15 1.779(4)
O2 C11 1.331(3)
O2 C12 1.453(4)
O1 C11 1.191(4)
F1 C13 1.350(4)
F2 C13 1.339(4)
F3 C13 1.291(5)
N1 C7 1.274(3)
N1 C10 1.459(3)
C1 C2 1.372(3)
C1 C6 1.393(3)
C1 H1A 0.9300
C2 C3 1.391(4)
C2 H2A 0.9300
C3 C4 1.379(4)
C4 C5 1.386(3)
C4 H4A 0.9300
C5 C6 1.393(4)
C5 H5A 0.9300
C6 C7 1.475(3)
C7 C8 1.481(3)
C8 C9 1.528(3)
C8 H8A 0.9700
C8 H8B 0.9700
C9 C13 1.481(5)
C9 C14 1.530(5)
C9 C10 1.569(3)
C10 C11 1.506(4)
C10 H10A 0.9800
C12 H12A 0.9600
C12 H12B 0.9600
C12 H12C 0.9600
C14 H14A 0.9600
C14 H14B 0.9600
C14 H14C 0.9600
C15 H15A 0.9600
C15 H15B 0.9600
C15 H15C 0.9600

loop_
_geom_torsion_atom_site_label_1
_geom_torsion_atom_site_label_2
_geom_torsion_atom_site_label_3
_geom_torsion_atom_site_label_4
_geom_torsion
C6 C1 C2 C3 0.8(4)
C1 C2 C3 C4 0.5(4)
C1 C2 C3 S1 -177.7(2)
C15 S1 C3 C4 -1.4(3)
C15 S1 C3 C2 176.7(2)
C2 C3 C4 C5 -1.2(4)
S1 C3 C4 C5 176.9(2)
C3 C4 C5 C6 0.5(4)
C2 C1 C6 C5 -1.5(4)
C2 C1 C6 C7 178.0(2)
C4 C5 C6 C1 0.8(4)
C4 C5 C6 C7 -178.6(2)
C10 N1 C7 C6 178.5(2)
C10 N1 C7 C8 -0.3(3)
C1 C6 C7 N1 7.9(4)
C5 C6 C7 N1 -172.6(3)
C1 C6 C7 C8 -173.3(3)
C5 C6 C7 C8 6.2(4)
N1 C7 C8 C9 -9.7(4)
C6 C7 C8 C9 171.4(2)
C7 C8 C9 C13 133.4(3)
C7 C8 C9 C14 -103.9(3)
C7 C8 C9 C10 14.1(3)
C7 N1 C10 C11 133.5(2)
C7 N1 C10 C9 10.1(3)
C13 C9 C10 N1 -134.1(3)
C8 C9 C10 N1 -15.0(3)
C14 C9 C10 N1 100.4(3)
C13 C9 C10 C11 104.5(3)
C8 C9 C10 C11 -136.3(2)
C14 C9 C10 C11 -20.9(3)
C12 O2 C11 O1 -2.7(4)
C12 O2 C11 C10 176.7(3)
N1 C10 C11 O1 -26.5(4)
C9 C10 C11 O1 93.2(3)
N1 C10 C11 O2 154.1(2)
C9 C10 C11 O2 -86.2(3)
C8 C9 C13 F3 -60.6(4)
C14 C9 C13 F3 178.3(3)
C10 C9 C13 F3 52.4(4)
C8 C9 C13 F2 58.8(4)
C14 C9 C13 F2 -62.3(4)
C10 C9 C13 F2 171.8(3)
C8 C9 C13 F1 177.6(3)
C14 C9 C13 F1 56.5(4)
C10 C9 C13 F1 -69.4(4)
